data_4312992
loop_
_publ_author_name
'Georgii I. Nikonov'
'Philip Mountford'
'Stuart R. Dubberley'

_publ_contact_author
; Dr Georgii I. Nikonov
  Department of Chemistry, Moscow State University
  Vorob'evy Gory, Moscow 119899, Russia
;
_publ_contact_author_email nikonov@org.chem.msu.su
_publ_section_title
;
 Tantalizing Chemistry of the Half-Sandwich Silylhydride Complexes of
 Niobium: Identification of Likely Intermediates on the Way to Agostic
 Complexes
;
_journal_name_full 'Inorganic Chemistry'
_journal_page_first 258
_journal_page_last 260
_journal_paper_doi 10.1021/ic026017v
_journal_volume 42
_journal_year 2003
_chemical_formula_sum 'C68 H94 Cl2 N2 Nb2 O P2 Si2'
_chemical_formula_weight 1330.29
_chemical_name_systematic
; 
 ? 
;
_space_group_IT_number 33
_symmetry_cell_setting orthorhombic
_symmetry_space_group_name_Hall 'P 2c -2n'
_symmetry_space_group_name_H-M 'P n a 21'
_atom_sites_solution_hydrogens geom
_atom_sites_solution_primary direct
_atom_sites_solution_secondary difmap
_audit_creation_method SHELXL-97
_cell_angle_alpha 90.00
_cell_angle_beta 90.00
_cell_angle_gamma 90.00
_cell_formula_units_Z 4
_cell_length_a 21.030(4)
_cell_length_b 8.7300(17)
_cell_length_c 36.900(7)
_cell_measurement_temperature 150(2)
_cell_volume 6775(2)
_computing_structure_refinement 'SHELXL-97 (Sheldrick, 1997)'
_computing_structure_solution 'SHELXS-97 (Sheldrick, 1990)'
_diffrn_ambient_temperature 293(2)
_diffrn_measured_fraction_theta_full 0.934
_diffrn_measured_fraction_theta_max 0.934
_diffrn_radiation_monochromator graphite
_diffrn_radiation_source 'fine-focus sealed tube'
_diffrn_radiation_type MoK\a
_diffrn_radiation_wavelength 0.71073
_diffrn_reflns_av_R_equivalents 0.0000
_diffrn_reflns_av_sigmaI/netI 0.0861
_diffrn_reflns_limit_h_max 27
_diffrn_reflns_limit_h_min -27
_diffrn_reflns_limit_k_max 11
_diffrn_reflns_limit_k_min -11
_diffrn_reflns_limit_l_max 47
_diffrn_reflns_limit_l_min -47
_diffrn_reflns_number 12578
_diffrn_reflns_theta_full 27.50
_diffrn_reflns_theta_max 27.50
_diffrn_reflns_theta_min 2.94
_exptl_absorpt_coefficient_mu 0.541
_exptl_crystal_density_diffrn 1.304
_exptl_crystal_density_method 'not measured'
_exptl_crystal_F_000 2792
_refine_diff_density_max 1.145
_refine_diff_density_min -0.864
_refine_diff_density_rms 0.179
_refine_ls_abs_structure_details 'Flack H D (1983), Acta Cryst. A39, 876-881'
_refine_ls_abs_structure_Flack 0.49(5)
_refine_ls_extinction_coef 0.0061(4)
_refine_ls_extinction_expression Fc^*^=kFc[1+0.001xFc^2^\l^3^/sin(2\q)]^-1/4^
_refine_ls_extinction_method SHELXL
_refine_ls_goodness_of_fit_ref 1.041
_refine_ls_hydrogen_treatment mixed
_refine_ls_matrix_type full
_refine_ls_number_parameters 663
_refine_ls_number_reflns 12578
_refine_ls_number_restraints 1
_refine_ls_restrained_S_all 1.041
_refine_ls_R_factor_all 0.0875
_refine_ls_R_factor_gt 0.0548
_refine_ls_shift/su_max 0.000
_refine_ls_shift/su_mean 0.000
_refine_ls_structure_factor_coef Fsqd
_refine_ls_weighting_details 'w=1/[\s^2^(Fo^2^)+(0.0963P)^2^+0.0000P] where P=(Fo^2^+2Fc^2^)/3'
_refine_ls_weighting_scheme calc
_refine_ls_wR_factor_gt 0.1275
_refine_ls_wR_factor_ref 0.1628
_reflns_number_gt 9549
_reflns_number_total 12578
_reflns_threshold_expression >2sigma(I)
_cod_data_source_file ic026017v-6_s2.cif
_cod_data_source_block gin1
_cod_depositor_comments
;
The following automatic conversions were performed:

'_refine_ls_weighting_scheme' value 'calc
w=1/[\s^2^(Fo^2^)+(0.0963P)^2^+0.0000P] where P=(Fo^2^+2Fc^2^)/3' was
changed to 'calc'. New tag '_refine_ls_weighting_details' was
created. The value of the new tag was set to
'w=1/[\s^2^(Fo^2^)+(0.0963P)^2^+0.0000P] where P=(Fo^2^+2Fc^2^)/3'.

Automatic conversion script
Id: cif_fix_values 3143 2015-03-26 13:38:13Z robertas 
;
_cod_database_code 4312992

loop_
_symmetry_equiv_pos_as_xyz
'x, y, z'
'-x, -y, z+1/2'
'x+1/2, -y+1/2, z'
'-x+1/2, y+1/2, z+1/2'

loop_
_atom_site_label
_atom_site_type_symbol
_atom_site_fract_x
_atom_site_fract_y
_atom_site_fract_z
_atom_site_U_iso_or_equiv
_atom_site_adp_type
_atom_site_occupancy
_atom_site_calc_flag
_atom_site_refinement_flags
_atom_site_disorder_assembly
_atom_site_disorder_group
Nb1 Nb -0.47277(3) -0.39891(6) -0.352547(14) 0.02005(15) Uani 1 d . . .
Si1 Si -0.59504(8) -0.4087(2) -0.34515(5) 0.0241(4) Uani 1 d . . .
Cl1 Cl -0.63218(9) -0.6313(2) -0.35784(6) 0.0393(4) Uani 1 d . . .
P1 P -0.41596(9) -0.1630(2) -0.32822(5) 0.0291(4) Uani 1 d . . .
N1 N -0.4486(2) -0.5185(6) -0.31487(14) 0.0209(11) Uani 1 d . . .
C1 C -0.4329(4) -0.2885(10) -0.4113(2) 0.0397(19) Uani 1 d . . .
H1A H -0.4136 -0.1872 -0.4146 0.048 Uiso 1 calc R . .
C2 C -0.4001(4) -0.4261(9) -0.4027(2) 0.0347(19) Uani 1 d . . .
H2A H -0.3538 -0.4367 -0.4006 0.042 Uiso 1 calc R . .
C3 C -0.4442(4) -0.5491(9) -0.40391(19) 0.0340(17) Uani 1 d . . .
H3A H -0.4334 -0.6583 -0.4036 0.041 Uiso 1 calc R . .
C4 C -0.5050(4) -0.4861(10) -0.41254(19) 0.0369(18) Uani 1 d . . .
H4A H -0.5435 -0.5443 -0.4183 0.044 Uiso 1 calc R . .
C5 C -0.4963(4) -0.3260(10) -0.41747(19) 0.0393(19) Uani 1 d . . .
H5A H -0.5293 -0.2540 -0.4252 0.047 Uiso 1 calc R . .
C6 C -0.4219(3) -0.6155(7) -0.28865(18) 0.0191(14) Uani 1 d . . .
C7 C -0.3562(3) -0.6418(8) -0.2882(2) 0.0275(15) Uani 1 d . . .
C8 C -0.3311(4) -0.7374(8) -0.2617(2) 0.0334(17) Uani 1 d . . .
H8A H -0.2875 -0.7557 -0.2613 0.040 Uiso 1 calc R . .
C9 C -0.3689(4) -0.8052(8) -0.2362(2) 0.0320(17) Uani 1 d . . .
H9A H -0.3510 -0.8693 -0.2188 0.038 Uiso 1 calc R . .
C10 C -0.4332(3) -0.7788(8) -0.23621(19) 0.0287(15) Uani 1 d . . .
H10A H -0.4586 -0.8258 -0.2189 0.034 Uiso 1 calc R . .
C11 C -0.4609(3) -0.6827(7) -0.26180(19) 0.0249(15) Uani 1 d . . .
C12 C -0.5308(3) -0.6471(8) -0.25961(19) 0.0285(15) Uani 1 d . . .
H12A H -0.5411 -0.5751 -0.2791 0.034 Uiso 1 calc R . .
C13 C -0.5710(4) -0.7947(10) -0.2654(3) 0.050(2) Uani 1 d . . .
H13A H -0.5597 -0.8407 -0.2882 0.074 Uiso 1 calc R . .
H13B H -0.6153 -0.7688 -0.2656 0.074 Uiso 1 calc R . .
H13C H -0.5627 -0.8658 -0.2462 0.074 Uiso 1 calc R . .
C14 C -0.5474(4) -0.5715(10) -0.2238(2) 0.045(2) Uani 1 d . . .
H14A H -0.5225 -0.4802 -0.2208 0.067 Uiso 1 calc R . .
H14B H -0.5385 -0.6410 -0.2043 0.067 Uiso 1 calc R . .
H14C H -0.5918 -0.5454 -0.2236 0.067 Uiso 1 calc R . .
C15 C -0.3133(3) -0.5710(8) -0.3170(2) 0.0339(17) Uani 1 d . . .
H15A H -0.3361 -0.4830 -0.3271 0.041 Uiso 1 calc R . .
C16 C -0.2499(4) -0.5104(11) -0.3016(3) 0.054(2) Uani 1 d . . .
H16A H -0.2251 -0.4669 -0.3209 0.081 Uiso 1 calc R . .
H16B H -0.2267 -0.5933 -0.2907 0.081 Uiso 1 calc R . .
H16C H -0.2583 -0.4333 -0.2837 0.081 Uiso 1 calc R . .
C17 C -0.3021(3) -0.6825(8) -0.3476(2) 0.0384(18) Uani 1 d . . .
H17A H -0.3423 -0.7174 -0.3568 0.058 Uiso 1 calc R . .
H17B H -0.2782 -0.7685 -0.3388 0.058 Uiso 1 calc R . .
H17C H -0.2788 -0.6326 -0.3666 0.058 Uiso 1 calc R . .
C18 C -0.6398(3) -0.2784(8) -0.37764(18) 0.0263(15) Uani 1 d . . .
C19 C -0.6308(4) -0.1228(8) -0.3753(2) 0.0359(18) Uani 1 d . . .
H19A H -0.6031 -0.0844 -0.3579 0.043 Uiso 1 calc R . .
C20 C -0.6624(4) -0.0204(10) -0.3984(2) 0.043(2) Uani 1 d . . .
H20A H -0.6549 0.0844 -0.3966 0.052 Uiso 1 calc R . .
C21 C -0.7046(4) -0.0762(10) -0.4238(2) 0.045(2) Uani 1 d . . .
H21A H -0.7262 -0.0093 -0.4390 0.054 Uiso 1 calc R . .
C22 C -0.7142(4) -0.2303(10) -0.4263(2) 0.047(2) Uani 1 d . . .
H22A H -0.7425 -0.2684 -0.4435 0.057 Uiso 1 calc R . .
C23 C -0.6825(4) -0.3307(9) -0.4036(2) 0.0388(18) Uani 1 d . . .
H23A H -0.6900 -0.4353 -0.4058 0.047 Uiso 1 calc R . .
C24 C -0.6334(3) -0.3679(8) -0.29933(19) 0.0269(15) Uani 1 d . . .
C25 C -0.6828(3) -0.4520(9) -0.2861(2) 0.0359(17) Uani 1 d . . .
H25A H -0.6965 -0.5373 -0.2991 0.043 Uiso 1 calc R . .
C26 C -0.7141(3) -0.4144(10) -0.2534(2) 0.0385(19) Uani 1 d . . .
H26A H -0.7475 -0.4740 -0.2448 0.046 Uiso 1 calc R . .
C27 C -0.6934(3) -0.2849(9) -0.2344(2) 0.0391(18) Uani 1 d . . .
H27A H -0.7130 -0.2569 -0.2128 0.047 Uiso 1 calc R . .
C28 C -0.6452(3) -0.2019(9) -0.2476(2) 0.0357(17) Uani 1 d . . .
H28A H -0.6312 -0.1164 -0.2348 0.043 Uiso 1 calc R . .
C29 C -0.6159(3) -0.2398(8) -0.27949(19) 0.0278(15) Uani 1 d . . .
H29A H -0.5833 -0.1778 -0.2881 0.033 Uiso 1 calc R . .
C32 C -0.4177(4) -0.1651(11) -0.2793(2) 0.052(2) Uani 1 d . . .
H32A H -0.3963 -0.0761 -0.2701 0.078 Uiso 1 calc R . .
H32B H -0.3968 -0.2556 -0.2706 0.078 Uiso 1 calc R . .
H32C H -0.4611 -0.1647 -0.2711 0.078 Uiso 1 calc R . .
C31 C -0.4474(4) 0.0255(7) -0.3404(2) 0.0408(19) Uani 1 d . . .
H31A H -0.4217 0.1038 -0.3295 0.061 Uiso 1 calc R . .
H31B H -0.4904 0.0346 -0.3319 0.061 Uiso 1 calc R . .
H31C H -0.4467 0.0371 -0.3663 0.061 Uiso 1 calc R . .
C30 C -0.3308(4) -0.1378(9) -0.3390(3) 0.051(2) Uani 1 d . . .
H30A H -0.3156 -0.0449 -0.3281 0.077 Uiso 1 calc R . .
H30B H -0.3254 -0.1324 -0.3648 0.077 Uiso 1 calc R . .
H30C H -0.3072 -0.2231 -0.3296 0.077 Uiso 1 calc R . .
Nb2 Nb -0.41007(2) -0.59684(6) -0.062161(14) 0.02093(15) Uani 1 d . . .
Si2 Si -0.28852(9) -0.5777(2) -0.06967(5) 0.0239(4) Uani 1 d . . .
Cl2 Cl -0.25674(8) -0.3482(2) -0.05832(6) 0.0366(4) Uani 1 d . . .
P2 P -0.46322(9) -0.8308(2) -0.08950(5) 0.0297(4) Uani 1 d . . .
N2 N -0.4348(2) -0.4759(6) -0.09967(14) 0.0210(11) Uani 1 d . . .
C40 C -0.3743(4) -0.5399(10) -0.00061(19) 0.0397(19) Uani 1 d . . .
H40A H -0.3323 -0.5009 0.0062 0.048 Uiso 1 calc R . .
C41 C -0.3942(4) -0.6950(9) 0.00118(19) 0.0369(18) Uani 1 d . . .
H41A H -0.3676 -0.7822 0.0082 0.044 Uiso 1 calc R . .
C42 C -0.4597(4) -0.7005(10) -0.0066(2) 0.040(2) Uani 1 d . . .
H42A H -0.4864 -0.7922 -0.0054 0.048 Uiso 1 calc R . .
C43 C -0.4818(4) -0.5500(11) -0.0121(2) 0.040(2) Uani 1 d . . .
H43A H -0.5264 -0.5181 -0.0140 0.048 Uiso 1 calc R . .
C44 C -0.4281(4) -0.4508(10) -0.0079(2) 0.0409(19) Uani 1 d . . .
H44A H -0.4300 -0.3388 -0.0066 0.049 Uiso 1 calc R . .
C45 C -0.4618(3) -0.3833(7) -0.12613(19) 0.0233(14) Uani 1 d . . .
C46 C -0.5286(3) -0.3518(8) -0.12521(19) 0.0265(15) Uani 1 d . . .
C47 C -0.5539(3) -0.2565(9) -0.1517(2) 0.0306(16) Uani 1 d . . .
H47A H -0.5973 -0.2358 -0.1514 0.037 Uiso 1 calc R . .
C48 C -0.5169(4) -0.1919(9) -0.1783(2) 0.0363(18) Uani 1 d . . .
H48A H -0.5351 -0.1284 -0.1957 0.044 Uiso 1 calc R . .
C49 C -0.4525(4) -0.2222(9) -0.1791(2) 0.0350(17) Uani 1 d . . .
H49A H -0.4277 -0.1787 -0.1972 0.042 Uiso 1 calc R . .
C50 C -0.4237(3) -0.3163(7) -0.15331(18) 0.0236(14) Uani 1 d . . .
C51 C -0.3528(3) -0.3501(8) -0.1557(2) 0.0281(15) Uani 1 d . . .
H51A H -0.3416 -0.4181 -0.1355 0.034 Uiso 1 calc R . .
C52 C -0.3139(4) -0.2047(9) -0.1519(3) 0.044(2) Uani 1 d . . .
H52A H -0.2694 -0.2292 -0.1534 0.067 Uiso 1 calc R . .
H52B H -0.3227 -0.1579 -0.1289 0.067 Uiso 1 calc R . .
H52C H -0.3249 -0.1351 -0.1710 0.067 Uiso 1 calc R . .
C53 C -0.3369(4) -0.4322(10) -0.1908(2) 0.042(2) Uani 1 d . . .
H53A H -0.3615 -0.5245 -0.1925 0.063 Uiso 1 calc R . .
H53B H -0.2924 -0.4573 -0.1912 0.063 Uiso 1 calc R . .
H53C H -0.3466 -0.3667 -0.2110 0.063 Uiso 1 calc R . .
C54 C -0.5712(3) -0.4182(8) -0.0961(2) 0.0303(16) Uani 1 d . . .
H54A H -0.5486 -0.5059 -0.0856 0.036 Uiso 1 calc R . .
C55 C -0.6343(4) -0.4783(10) -0.1106(3) 0.048(2) Uani 1 d . . .
H55A H -0.6265 -0.5525 -0.1292 0.072 Uiso 1 calc R . .
H55B H -0.6585 -0.3948 -0.1204 0.072 Uiso 1 calc R . .
H55C H -0.6578 -0.5253 -0.0912 0.072 Uiso 1 calc R . .
C56 C -0.5815(4) -0.3046(8) -0.0659(2) 0.0400(18) Uani 1 d . . .
H56A H -0.5411 -0.2687 -0.0573 0.060 Uiso 1 calc R . .
H56B H -0.6041 -0.3531 -0.0465 0.060 Uiso 1 calc R . .
H56C H -0.6058 -0.2196 -0.0749 0.060 Uiso 1 calc R . .
C57 C -0.2373(3) -0.6993(8) -0.03792(18) 0.0267(15) Uani 1 d . . .
C58 C -0.1864(3) -0.6390(9) -0.0184(2) 0.0347(17) Uani 1 d . . .
H58A H -0.1781 -0.5346 -0.0200 0.042 Uiso 1 calc R . .
C59 C -0.1485(3) -0.7280(9) 0.0028(2) 0.0365(18) Uani 1 d . . .
H59A H -0.1153 -0.6838 0.0157 0.044 Uiso 1 calc R . .
C60 C -0.1591(4) -0.8819(9) 0.0051(2) 0.0393(19) Uani 1 d . . .
H60A H -0.1323 -0.9429 0.0191 0.047 Uiso 1 calc R . .
C61 C -0.2093(4) -0.9469(10) -0.0132(2) 0.0378(19) Uani 1 d . . .
H61A H -0.2174 -1.0512 -0.0110 0.045 Uiso 1 calc R . .
C62 C -0.2482(4) -0.8556(9) -0.0351(2) 0.0334(17) Uiso 1 d . . .
H62A H -0.2816 -0.9000 -0.0478 0.040 Uiso 1 calc R . .
C63 C -0.2507(3) -0.6194(7) -0.11529(19) 0.0263(15) Uiso 1 d . . .
C64 C -0.2018(3) -0.5298(9) -0.1308(2) 0.0347(17) Uiso 1 d . . .
H64A H -0.1894 -0.4401 -0.1192 0.042 Uiso 1 calc R . .
C65 C -0.1725(4) -0.5703(9) -0.1619(2) 0.0434(19) Uiso 1 d . . .
H65A H -0.1406 -0.5078 -0.1711 0.052 Uiso 1 calc R . .
C66 C -0.1887(4) -0.7018(9) -0.1802(2) 0.0374(18) Uiso 1 d . . .
H66A H -0.1682 -0.7281 -0.2017 0.045 Uiso 1 calc R . .
C67 C -0.2362(4) -0.7946(9) -0.1659(2) 0.0369(17) Uiso 1 d . . .
H67A H -0.2477 -0.8842 -0.1779 0.044 Uiso 1 calc R . .
C68 C -0.2662(3) -0.7546(8) -0.1343(2) 0.0350(17) Uiso 1 d . . .
H68A H -0.2977 -0.8185 -0.1251 0.042 Uiso 1 calc R . .
C69 C -0.4327(4) -1.0180(9) -0.0756(2) 0.0414(19) Uiso 1 d . . .
H69A H -0.4563 -1.0973 -0.0876 0.062 Uiso 1 calc R . .
H69B H -0.4371 -1.0291 -0.0499 0.062 Uiso 1 calc R . .
H69C H -0.3886 -1.0259 -0.0821 0.062 Uiso 1 calc R . .
C70 C -0.5483(4) -0.8530(10) -0.0846(2) 0.046(2) Uiso 1 d . . .
H70A H -0.5615 -0.9459 -0.0962 0.068 Uiso 1 calc R . .
H70B H -0.5695 -0.7674 -0.0956 0.068 Uiso 1 calc R . .
H70C H -0.5589 -0.8574 -0.0593 0.068 Uiso 1 calc R . .
C71 C -0.4533(4) -0.8289(10) -0.1383(2) 0.046(2) Uiso 1 d . . .
H71A H -0.4735 -0.9175 -0.1485 0.068 Uiso 1 calc R . .
H71B H -0.4088 -0.8302 -0.1441 0.068 Uiso 1 calc R . .
H71C H -0.4724 -0.7380 -0.1481 0.068 Uiso 1 calc R . .
O1 O -0.4064(3) -0.8856(6) -0.44542(17) 0.0530(17) Uani 1 d . . .
C80 C -0.2931(6) -0.8792(12) -0.4388(3) 0.077(3) Uani 1 d . . .
H80A H -0.2555 -0.8269 -0.4469 0.115 Uiso 1 calc R . .
H80B H -0.2900 -0.9859 -0.4449 0.115 Uiso 1 calc R . .
H80C H -0.2971 -0.8683 -0.4130 0.115 Uiso 1 calc R . .
C81 C -0.3504(6) -0.8112(12) -0.4570(3) 0.069(3) Uani 1 d . . .
H81A H -0.3531 -0.7029 -0.4513 0.083 Uiso 1 calc R . .
H81B H -0.3462 -0.8214 -0.4831 0.083 Uiso 1 calc R . .
C82 C -0.4619(5) -0.8433(11) -0.4667(3) 0.060(3) Uani 1 d . . .
H82A H -0.4648 -0.7326 -0.4684 0.072 Uiso 1 calc R . .
H82B H -0.4578 -0.8840 -0.4910 0.072 Uiso 1 calc R . .
C83 C -0.5190(6) -0.9032(12) -0.4500(4) 0.078(4) Uani 1 d . . .
H83A H -0.5553 -0.8758 -0.4644 0.117 Uiso 1 calc R . .
H83B H -0.5236 -0.8608 -0.4262 0.117 Uiso 1 calc R . .
H83C H -0.5161 -1.0127 -0.4484 0.117 Uiso 1 calc R . .

loop_
_atom_site_aniso_label
_atom_site_aniso_U_11
_atom_site_aniso_U_22
_atom_site_aniso_U_33
_atom_site_aniso_U_23
_atom_site_aniso_U_13
_atom_site_aniso_U_12
Nb1 0.0216(3) 0.0218(3) 0.0168(3) -0.0012(3) 0.0018(2) -0.0020(2)
Si1 0.0222(9) 0.0267(10) 0.0233(10) -0.0032(7) -0.0011(7) -0.0033(7)
Cl1 0.0423(10) 0.0330(9) 0.0427(12) -0.0070(8) -0.0008(8) -0.0117(7)
P1 0.0337(10) 0.0244(9) 0.0292(10) -0.0029(8) -0.0008(7) -0.0055(8)
N1 0.019(3) 0.023(3) 0.021(3) -0.003(2) 0.001(2) 0.000(2)
C1 0.047(5) 0.048(5) 0.025(4) 0.004(4) 0.008(3) 0.002(4)
C2 0.033(4) 0.050(5) 0.022(4) -0.007(3) 0.013(3) 0.007(3)
C3 0.044(5) 0.036(4) 0.022(4) -0.010(3) 0.008(3) 0.004(3)
C4 0.042(5) 0.052(5) 0.016(3) -0.010(3) -0.002(3) -0.002(4)
C5 0.046(5) 0.059(6) 0.013(3) 0.004(3) 0.000(3) 0.013(4)
C6 0.017(3) 0.019(3) 0.021(3) -0.006(3) -0.003(3) -0.001(2)
C7 0.024(4) 0.025(4) 0.034(4) -0.007(3) 0.001(3) -0.002(3)
C8 0.033(4) 0.030(4) 0.037(4) 0.000(3) -0.009(3) 0.008(3)
C9 0.044(5) 0.020(4) 0.031(4) 0.004(3) -0.011(3) 0.002(3)
C10 0.038(4) 0.027(4) 0.021(4) 0.002(3) 0.000(3) 0.001(3)
C11 0.032(4) 0.019(3) 0.023(4) -0.003(3) 0.001(3) 0.002(3)
C12 0.032(4) 0.028(4) 0.026(4) 0.006(3) 0.002(3) -0.001(3)
C13 0.039(5) 0.047(5) 0.063(6) -0.012(5) 0.003(4) -0.009(4)
C14 0.039(5) 0.048(5) 0.046(5) -0.016(4) 0.006(4) 0.007(4)
C15 0.025(4) 0.032(4) 0.045(5) -0.001(3) 0.001(3) 0.001(3)
C16 0.029(5) 0.059(6) 0.074(7) -0.005(5) -0.008(4) -0.016(4)
C17 0.031(4) 0.040(4) 0.045(5) 0.002(4) 0.013(4) -0.004(3)
C18 0.018(3) 0.038(4) 0.022(3) -0.005(3) -0.001(3) 0.000(3)
C19 0.032(4) 0.034(4) 0.042(5) -0.013(3) -0.009(3) 0.004(3)
C20 0.046(5) 0.044(5) 0.040(5) -0.016(4) -0.007(4) 0.013(4)
C21 0.051(5) 0.052(5) 0.033(4) 0.002(4) -0.004(4) 0.015(4)
C22 0.041(5) 0.056(6) 0.045(5) -0.003(4) -0.014(4) -0.001(4)
C23 0.039(5) 0.041(4) 0.036(4) -0.003(3) -0.010(3) -0.006(3)
C24 0.019(3) 0.037(4) 0.025(3) 0.005(3) 0.000(3) 0.003(3)
C25 0.027(4) 0.048(4) 0.033(4) -0.004(3) 0.005(3) -0.006(3)
C26 0.019(4) 0.058(5) 0.038(4) 0.007(4) 0.008(3) -0.003(3)
C27 0.031(4) 0.054(5) 0.032(4) -0.004(4) 0.009(3) 0.006(3)
C28 0.033(4) 0.040(4) 0.034(4) -0.014(3) -0.001(3) 0.005(3)
C29 0.025(3) 0.029(4) 0.029(4) 0.000(3) 0.001(3) -0.008(3)
C32 0.070(6) 0.055(5) 0.030(4) -0.006(4) -0.008(4) -0.020(4)
C31 0.046(5) 0.014(3) 0.062(5) -0.001(3) 0.002(4) -0.004(3)
C30 0.034(4) 0.040(4) 0.079(7) 0.002(4) 0.001(4) -0.015(4)
Nb2 0.0212(3) 0.0236(3) 0.0180(3) -0.0009(3) 0.0017(2) -0.0012(2)
Si2 0.0218(9) 0.0264(9) 0.0234(10) -0.0015(7) -0.0006(7) -0.0013(7)
Cl2 0.0368(9) 0.0288(8) 0.0441(11) -0.0056(8) -0.0016(8) -0.0064(7)
P2 0.0318(10) 0.0293(10) 0.0278(10) -0.0038(8) 0.0011(7) -0.0064(8)
N2 0.020(3) 0.027(3) 0.016(3) -0.001(2) 0.001(2) -0.001(2)
C40 0.040(5) 0.060(5) 0.019(4) -0.013(3) -0.005(3) -0.002(4)
C41 0.051(5) 0.043(5) 0.017(4) 0.010(3) -0.002(3) 0.011(4)
C42 0.051(5) 0.053(5) 0.016(4) 0.004(3) 0.014(3) -0.012(4)
C43 0.034(4) 0.061(5) 0.026(4) -0.002(4) 0.007(3) 0.010(4)
C44 0.053(5) 0.038(4) 0.032(4) -0.011(4) 0.008(4) 0.002(4)
C45 0.026(3) 0.021(3) 0.023(4) -0.002(3) -0.001(3) 0.000(3)
C46 0.022(3) 0.027(4) 0.031(4) -0.003(3) -0.003(3) 0.001(3)
C47 0.025(4) 0.036(4) 0.030(4) -0.002(3) -0.001(3) 0.004(3)
C48 0.038(4) 0.039(5) 0.031(4) 0.006(3) -0.008(3) 0.010(3)
C49 0.041(4) 0.034(4) 0.029(4) 0.006(3) 0.004(3) 0.001(3)
C50 0.028(4) 0.022(3) 0.021(4) -0.007(3) -0.001(3) 0.000(3)
C51 0.029(4) 0.028(4) 0.028(4) 0.003(3) 0.003(3) -0.001(3)
C52 0.033(4) 0.044(5) 0.057(6) -0.009(4) 0.008(4) -0.005(4)
C53 0.034(5) 0.043(5) 0.049(5) -0.015(4) 0.001(4) 0.004(3)
C54 0.017(3) 0.032(4) 0.042(4) 0.001(3) 0.002(3) 0.001(3)
C55 0.029(4) 0.048(5) 0.067(6) 0.000(5) -0.008(4) -0.010(4)
C56 0.044(4) 0.039(4) 0.037(4) -0.005(4) 0.018(4) -0.003(3)
C57 0.022(3) 0.038(4) 0.020(3) -0.004(3) 0.002(3) 0.003(3)
C58 0.026(4) 0.044(4) 0.034(4) 0.004(3) 0.001(3) -0.005(3)
C59 0.023(4) 0.055(5) 0.032(4) 0.000(4) -0.006(3) 0.001(3)
C60 0.030(4) 0.057(6) 0.031(4) -0.002(4) -0.002(3) 0.009(4)
C61 0.048(5) 0.034(4) 0.031(4) 0.006(3) 0.003(3) 0.012(4)
O1 0.087(5) 0.033(3) 0.039(4) 0.003(3) 0.000(3) 0.014(3)
C80 0.093(9) 0.079(8) 0.059(7) -0.018(6) -0.002(6) 0.028(6)
C81 0.106(9) 0.051(6) 0.051(6) 0.006(5) 0.016(5) 0.043(6)
C82 0.096(9) 0.037(5) 0.047(6) 0.001(4) -0.021(5) 0.005(5)
C83 0.093(9) 0.053(6) 0.088(9) 0.024(6) -0.029(7) -0.013(6)

loop_
_atom_type_symbol
_atom_type_description
_atom_type_scat_dispersion_real
_atom_type_scat_dispersion_imag
_atom_type_scat_source
C C 0.0033 0.0016 'International Tables Vol C Tables 4.2.6.8 and 6.1.1.4'
H H 0.0000 0.0000 'International Tables Vol C Tables 4.2.6.8 and 6.1.1.4'
N N 0.0061 0.0033 'International Tables Vol C Tables 4.2.6.8 and 6.1.1.4'
Si Si 0.0817 0.0704 'International Tables Vol C Tables 4.2.6.8 and 6.1.1.4'
P P 0.1023 0.0942 'International Tables Vol C Tables 4.2.6.8 and 6.1.1.4'
Cl Cl 0.1484 0.1585 'International Tables Vol C Tables 4.2.6.8 and 6.1.1.4'
Nb Nb -2.0727 0.6215 'International Tables Vol C Tables 4.2.6.8 and 6.1.1.4'
O O 0.0106 0.0060 'International Tables Vol C Tables 4.2.6.8 and 6.1.1.4'

loop_
_geom_angle_atom_site_label_1
_geom_angle_atom_site_label_2
_geom_angle_atom_site_label_3
_geom_angle
_geom_angle_site_symmetry_1
_geom_angle_site_symmetry_3
_geom_angle_publ_flag
N1 Nb1 C3 102.9(2) . . ?
N1 Nb1 C2 110.7(3) . . ?
C3 Nb1 C2 34.5(3) . . ?
N1 Nb1 C4 126.5(3) . . ?
C3 Nb1 C4 34.5(3) . . ?
C2 Nb1 C4 56.6(3) . . ?
N1 Nb1 C1 142.0(2) . . ?
C3 Nb1 C1 56.0(3) . . ?
C2 Nb1 C1 33.4(3) . . ?
C4 Nb1 C1 55.2(3) . . ?
N1 Nb1 C5 158.0(3) . . ?
C3 Nb1 C5 55.5(3) . . ?
C2 Nb1 C5 54.7(3) . . ?
C4 Nb1 C5 33.2(3) . . ?
C1 Nb1 C5 32.0(3) . . ?
N1 Nb1 P1 93.65(17) . . ?
C3 Nb1 P1 127.4(2) . . ?
C2 Nb1 P1 93.0(2) . . ?
C4 Nb1 P1 134.7(2) . . ?
C1 Nb1 P1 80.6(2) . . ?
C5 Nb1 P1 102.8(2) . . ?
N1 Nb1 Si1 100.33(17) . . ?
C3 Nb1 Si1 108.47(19) . . ?
C2 Nb1 Si1 135.1(2) . . ?
C4 Nb1 Si1 79.00(19) . . ?
C1 Nb1 Si1 115.76(19) . . ?
C5 Nb1 Si1 85.07(19) . . ?
P1 Nb1 Si1 117.13(6) . . ?
C18 Si1 C24 103.8(3) . . ?
C18 Si1 Cl1 102.9(2) . . ?
C24 Si1 Cl1 102.0(2) . . ?
C18 Si1 Nb1 113.9(2) . . ?
C24 Si1 Nb1 120.5(2) . . ?
Cl1 Si1 Nb1 111.62(9) . . ?
C32 P1 C31 104.3(4) . . ?
C32 P1 C30 103.6(4) . . ?
C31 P1 C30 101.0(4) . . ?
C32 P1 Nb1 109.6(3) . . ?
C31 P1 Nb1 118.1(3) . . ?
C30 P1 Nb1 118.4(3) . . ?
C6 N1 Nb1 171.7(5) . . ?
C5 C1 C2 107.6(7) . . ?
C5 C1 Nb1 74.4(4) . . ?
C2 C1 Nb1 69.2(4) . . ?
C3 C2 C1 108.4(7) . . ?
C3 C2 Nb1 71.7(4) . . ?
C1 C2 Nb1 77.4(4) . . ?
C2 C3 C4 107.5(7) . . ?
C2 C3 Nb1 73.9(4) . . ?
C4 C3 Nb1 74.9(4) . . ?
C5 C4 C3 107.0(7) . . ?
C5 C4 Nb1 76.9(4) . . ?
C3 C4 Nb1 70.7(4) . . ?
C1 C5 C4 109.6(7) . . ?
C1 C5 Nb1 73.6(4) . . ?
C4 C5 Nb1 69.9(4) . . ?
C7 C6 N1 120.0(6) . . ?
C7 C6 C11 119.8(6) . . ?
N1 C6 C11 120.1(6) . . ?
C8 C7 C6 118.7(6) . . ?
C8 C7 C15 120.6(6) . . ?
C6 C7 C15 120.7(6) . . ?
C9 C8 C7 121.6(7) . . ?
C8 C9 C10 120.0(6) . . ?
C9 C10 C11 121.0(6) . . ?
C10 C11 C6 118.8(6) . . ?
C10 C11 C12 119.9(6) . . ?
C6 C11 C12 121.3(6) . . ?
C11 C12 C14 111.2(6) . . ?
C11 C12 C13 110.6(6) . . ?
C14 C12 C13 110.8(7) . . ?
C17 C15 C7 110.6(6) . . ?
C17 C15 C16 111.2(6) . . ?
C7 C15 C16 113.3(7) . . ?
C19 C18 C23 117.1(7) . . ?
C19 C18 Si1 118.9(5) . . ?
C23 C18 Si1 123.9(5) . . ?
C18 C19 C20 121.9(7) . . ?
C21 C20 C19 119.4(8) . . ?
C22 C21 C20 119.5(8) . . ?
C21 C22 C23 120.7(8) . . ?
C22 C23 C18 121.4(7) . . ?
C25 C24 C29 116.6(6) . . ?
C25 C24 Si1 122.6(6) . . ?
C29 C24 Si1 120.4(5) . . ?
C24 C25 C26 122.3(7) . . ?
C27 C26 C25 118.2(7) . . ?
C28 C27 C26 119.2(7) . . ?
C27 C28 C29 121.6(7) . . ?
C28 C29 C24 122.0(6) . . ?
N2 Nb2 C44 106.3(3) . . ?
N2 Nb2 C43 107.7(3) . . ?
C44 Nb2 C43 34.5(3) . . ?
N2 Nb2 C40 132.7(3) . . ?
C44 Nb2 C40 33.6(3) . . ?
C43 Nb2 C40 56.5(3) . . ?
N2 Nb2 C42 136.3(3) . . ?
C44 Nb2 C42 55.7(3) . . ?
C43 Nb2 C42 33.4(3) . . ?
C40 Nb2 C42 55.5(3) . . ?
N2 Nb2 C41 160.9(3) . . ?
C44 Nb2 C41 55.0(3) . . ?
C43 Nb2 C41 55.3(3) . . ?
C40 Nb2 C41 33.2(3) . . ?
C42 Nb2 C41 32.8(3) . . ?
N2 Nb2 P2 92.20(17) . . ?
C44 Nb2 P2 133.5(2) . . ?
C43 Nb2 P2 99.5(2) . . ?
C40 Nb2 P2 132.0(2) . . ?
C42 Nb2 P2 81.3(2) . . ?
C41 Nb2 P2 98.9(2) . . ?
N2 Nb2 Si2 99.49(17) . . ?
C44 Nb2 Si2 102.2(2) . . ?
C43 Nb2 Si2 133.6(2) . . ?
C40 Nb2 Si2 77.37(19) . . ?
C42 Nb2 Si2 122.1(2) . . ?
C41 Nb2 Si2 89.43(19) . . ?
P2 Nb2 Si2 116.52(6) . . ?
C63 Si2 C57 101.6(3) . . ?
C63 Si2 Cl2 102.8(2) . . ?
C57 Si2 Cl2 102.8(2) . . ?
C63 Si2 Nb2 119.9(2) . . ?
C57 Si2 Nb2 117.2(2) . . ?
Cl2 Si2 Nb2 110.33(9) . . ?
C70 P2 C71 102.4(4) . . ?
C70 P2 C69 102.9(4) . . ?
C71 P2 C69 104.2(4) . . ?
C70 P2 Nb2 118.8(3) . . ?
C71 P2 Nb2 109.7(3) . . ?
C69 P2 Nb2 116.9(3) . . ?
C45 N2 Nb2 172.2(5) . . ?
C44 C40 C41 107.5(7) . . ?
C44 C40 Nb2 71.6(4) . . ?
C41 C40 Nb2 76.0(4) . . ?
C42 C41 C40 108.1(7) . . ?
C42 C41 Nb2 72.0(4) . . ?
C40 C41 Nb2 70.8(4) . . ?
C43 C42 C41 108.7(7) . . ?
C43 C42 Nb2 71.2(4) . . ?
C41 C42 Nb2 75.1(4) . . ?
C42 C43 C44 106.8(7) . . ?
C42 C43 Nb2 75.3(4) . . ?
C44 C43 Nb2 72.1(4) . . ?
C40 C44 C43 108.8(8) . . ?
C40 C44 Nb2 74.8(4) . . ?
C43 C44 Nb2 73.4(4) . . ?
N2 C45 C50 120.6(6) . . ?
N2 C45 C46 119.8(6) . . ?
C50 C45 C46 119.6(6) . . ?
C47 C46 C45 118.4(6) . . ?
C47 C46 C54 120.0(6) . . ?
C45 C46 C54 121.6(6) . . ?
C48 C47 C46 122.1(7) . . ?
C47 C48 C49 119.4(7) . . ?
C48 C49 C50 121.7(7) . . ?
C49 C50 C45 118.9(6) . . ?
C49 C50 C51 120.0(6) . . ?
C45 C50 C51 121.1(6) . . ?
C52 C51 C53 110.7(6) . . ?
C52 C51 C50 111.2(6) . . ?
C53 C51 C50 110.8(6) . . ?
C56 C54 C46 110.9(6) . . ?
C56 C54 C55 111.1(6) . . ?
C46 C54 C55 113.5(7) . . ?
C62 C57 C58 117.3(7) . . ?
C62 C57 Si2 119.9(5) . . ?
C58 C57 Si2 122.6(5) . . ?
C59 C58 C57 122.1(7) . . ?
C58 C59 C60 120.2(7) . . ?
C59 C60 C61 120.0(7) . . ?
C60 C61 C62 119.8(8) . . ?
C57 C62 C61 120.5(7) . . ?
C68 C63 C64 115.4(7) . . ?
C68 C63 Si2 120.3(5) . . ?
C64 C63 Si2 123.9(5) . . ?
C65 C64 C63 122.1(7) . . ?
C64 C65 C66 121.6(8) . . ?
C65 C66 C67 118.6(8) . . ?
C68 C67 C66 120.3(7) . . ?
C67 C68 C63 122.0(7) . . ?
C81 O1 C82 112.9(8) . . ?
O1 C81 C80 110.6(9) . . ?
C83 C82 O1 110.2(8) . . ?

loop_
_geom_bond_atom_site_label_1
_geom_bond_atom_site_label_2
_geom_bond_distance
_geom_bond_site_symmetry_2
_geom_bond_publ_flag
Nb1 N1 1.811(5) . ?
Nb1 C3 2.382(7) . ?
Nb1 C2 2.411(7) . ?
Nb1 C4 2.437(7) . ?
Nb1 C1 2.517(8) . ?
Nb1 C5 2.527(7) . ?
Nb1 P1 2.5448(19) . ?
Nb1 Si1 2.5871(19) . ?
Si1 C18 1.901(7) . ?
Si1 C24 1.907(7) . ?
Si1 Cl1 2.146(2) . ?
P1 C32 1.807(9) . ?
P1 C31 1.830(7) . ?
P1 C30 1.847(8) . ?
N1 C6 1.403(8) . ?
C1 C5 1.391(11) . ?
C1 C2 1.422(11) . ?
C2 C3 1.420(11) . ?
C3 C4 1.428(11) . ?
C4 C5 1.421(12) . ?
C6 C7 1.401(9) . ?
C6 C11 1.414(9) . ?
C7 C8 1.392(10) . ?
C7 C15 1.523(10) . ?
C8 C9 1.366(11) . ?
C9 C10 1.372(10) . ?
C10 C11 1.391(10) . ?
C11 C12 1.504(9) . ?
C12 C14 1.519(10) . ?
C12 C13 1.556(10) . ?
C15 C17 1.510(11) . ?
C15 C16 1.542(10) . ?
C18 C19 1.374(10) . ?
C18 C23 1.392(10) . ?
C19 C20 1.402(11) . ?
C20 C21 1.380(11) . ?
C21 C22 1.364(12) . ?
C22 C23 1.383(11) . ?
C24 C25 1.363(10) . ?
C24 C29 1.386(10) . ?
C25 C26 1.412(10) . ?
C26 C27 1.400(11) . ?
C27 C28 1.339(11) . ?
C28 C29 1.369(10) . ?
Nb2 N2 1.817(5) . ?
Nb2 C44 2.403(8) . ?
Nb2 C43 2.419(7) . ?
Nb2 C40 2.444(7) . ?
Nb2 C42 2.472(7) . ?
Nb2 C41 2.512(7) . ?
Nb2 P2 2.5373(19) . ?
Nb2 Si2 2.5767(19) . ?
Si2 C63 1.897(7) . ?
Si2 C57 1.913(7) . ?
Si2 Cl2 2.153(3) . ?
P2 C70 1.808(8) . ?
P2 C71 1.812(9) . ?
P2 C69 1.830(8) . ?
N2 C45 1.389(9) . ?
C40 C44 1.399(12) . ?
C40 C41 1.418(12) . ?
C41 C42 1.409(11) . ?
C42 C43 1.408(12) . ?
C43 C44 1.431(12) . ?
C45 C50 1.411(10) . ?
C45 C46 1.431(9) . ?
C46 C47 1.389(10) . ?
C46 C54 1.516(10) . ?
C47 C48 1.375(11) . ?
C48 C49 1.380(10) . ?
C49 C50 1.395(10) . ?
C50 C51 1.524(9) . ?
C51 C52 1.516(10) . ?
C51 C53 1.520(11) . ?
C54 C56 1.505(11) . ?
C54 C55 1.524(10) . ?
C57 C62 1.388(10) . ?
C57 C58 1.392(10) . ?
C58 C59 1.361(10) . ?
C59 C60 1.364(11) . ?
C60 C61 1.377(11) . ?
C61 C62 1.398(11) . ?
C63 C68 1.412(10) . ?
C63 C64 1.412(10) . ?
C64 C65 1.350(11) . ?
C65 C66 1.375(11) . ?
C66 C67 1.390(11) . ?
C67 C68 1.371(11) . ?
O1 C81 1.412(13) . ?
O1 C82 1.454(11) . ?
C80 C81 1.503(15) . ?
C82 C83 1.447(16) . ?
